data_2218625
loop_
_publ_author_name
'Zhang, Hui'

_publ_section_title
;
 (<i>E</i>)-<i>N</i>-(2,3,4-Trimethoxy-6-methylbenzylidene)aniline
;
_journal_coeditor_code BX2141
_journal_issue 7
_journal_name_full 'Acta Crystallographica Section E'
_journal_page_first o1219
_journal_paper_doi 10.1107/S1600536808016620
_journal_volume 64
_journal_year 2008
_chemical_formula_iupac 'C17 H19 N O3'
_chemical_formula_moiety 'C17 H19 N O3'
_chemical_formula_sum 'C17 H19 N O3'
_chemical_formula_weight 285.33
_chemical_name_systematic
;
(<i>E</i>)-<i>N</i>-(2,3,4-Trimethoxy-6-methylbenzylidene)aniline
;
_space_group_IT_number 2
_symmetry_cell_setting triclinic
_symmetry_space_group_name_Hall '-P 1'
_symmetry_space_group_name_H-M 'P -1'
_atom_sites_solution_hydrogens geom
_atom_sites_solution_primary direct
_atom_sites_solution_secondary difmap
_audit_creation_method SHELXL97
_cell_angle_alpha 110.102(2)
_cell_angle_beta 111.995(2)
_cell_angle_gamma 92.7000(10)
_cell_formula_units_Z 2
_cell_length_a 8.3126(13)
_cell_length_b 9.9938(17)
_cell_length_c 10.8661(19)
_cell_measurement_reflns_used 1209
_cell_measurement_temperature 298(2)
_cell_measurement_theta_max 26.484
_cell_measurement_theta_min 2.436
_cell_volume 769.8(2)
_computing_cell_refinement 'SMART (Bruker, 1997)'
_computing_data_collection 'SMART (Bruker, 1997)'
_computing_data_reduction 'SAINT (Bruker, 1997)'
_computing_molecular_graphics 'SHELXTL (Sheldrick, 2008)'
_computing_publication_material 'SHELXTL (Sheldrick, 2008)'
_computing_structure_refinement 'SHELXL97 (Sheldrick, 2008)'
_computing_structure_solution 'SHELXS97 (Sheldrick, 2008)'
_diffrn_ambient_temperature 298(2)
_diffrn_measured_fraction_theta_full 0.982
_diffrn_measured_fraction_theta_max 0.982
_diffrn_measurement_device_type 'Bruker SMART CCD area-detector'
_diffrn_measurement_method '\f and \w'
_diffrn_radiation_monochromator graphite
_diffrn_radiation_source 'fine-focus sealed tube'
_diffrn_radiation_type MoK\a
_diffrn_radiation_wavelength 0.71073
_diffrn_reflns_av_R_equivalents 0.0339
_diffrn_reflns_av_sigmaI/netI 0.0676
_diffrn_reflns_limit_h_max 9
_diffrn_reflns_limit_h_min -9
_diffrn_reflns_limit_k_max 11
_diffrn_reflns_limit_k_min -7
_diffrn_reflns_limit_l_max 12
_diffrn_reflns_limit_l_min -12
_diffrn_reflns_number 3966
_diffrn_reflns_theta_full 25.00
_diffrn_reflns_theta_max 25.00
_diffrn_reflns_theta_min 2.20
_exptl_absorpt_coefficient_mu 0.084
_exptl_absorpt_correction_T_max 0.9615
_exptl_absorpt_correction_T_min 0.9591
_exptl_absorpt_correction_type multi-scan
_exptl_absorpt_process_details '(SADABS; Bruker, 1997)'
_exptl_crystal_colour yellow
_exptl_crystal_density_diffrn 1.231
_exptl_crystal_density_method 'not measured'
_exptl_crystal_description block
_exptl_crystal_F_000 304
_exptl_crystal_size_max 0.50
_exptl_crystal_size_mid 0.48
_exptl_crystal_size_min 0.47
_refine_diff_density_max 0.186
_refine_diff_density_min -0.218
_refine_ls_extinction_method none
_refine_ls_goodness_of_fit_ref 1.003
_refine_ls_hydrogen_treatment constr
_refine_ls_matrix_type full
_refine_ls_number_parameters 194
_refine_ls_number_reflns 2650
_refine_ls_number_restraints 0
_refine_ls_restrained_S_all 1.003
_refine_ls_R_factor_all 0.0932
_refine_ls_R_factor_gt 0.0528
_refine_ls_shift/su_max 0.000
_refine_ls_shift/su_mean 0.000
_refine_ls_structure_factor_coef Fsqd
_refine_ls_weighting_details 'calc w = 1/[\s^2^(Fo^2^)+(0.0809P)^2^+0.0591P] where P=(Fo^2^+2Fc^2^)/3'
_refine_ls_weighting_scheme calc
_refine_ls_wR_factor_gt 0.1330
_refine_ls_wR_factor_ref 0.1695
_reflns_number_gt 1571
_reflns_number_total 2650
_reflns_threshold_expression I>2\s(I)
_cod_data_source_file bx2141.cif
_cod_data_source_block I
_cod_database_code 2218625
_cod_database_fobs_code 2218625

loop_
_symmetry_equiv_pos_as_xyz
'x, y, z'
'-x, -y, -z'

loop_
_atom_site_type_symbol
_atom_site_label
_atom_site_fract_x
_atom_site_fract_y
_atom_site_fract_z
_atom_site_U_iso_or_equiv
_atom_site_adp_type
_atom_site_calc_flag
_atom_site_refinement_flags
_atom_site_occupancy
N N1 0.6434(3) 0.0882(2) 0.7849(2) 0.0637(6) Uani d . 1
O O1 0.1396(2) 0.11706(18) 0.64766(19) 0.0619(5) Uani d . 1
O O2 0.0101(2) 0.3729(2) 0.67375(19) 0.0642(5) Uani d . 1
O O3 0.2329(2) 0.62688(18) 0.78978(19) 0.0626(5) Uani d . 1
C C1 0.4895(3) 0.1089(3) 0.7390(3) 0.0489(6) Uani d . 1
H H1 0.3988 0.0268 0.6846 0.059 Uiso calc R 1
C C2 0.4379(3) 0.2505(2) 0.7625(2) 0.0424(6) Uani d . 1
C C3 0.2546(3) 0.2493(2) 0.7129(2) 0.0457(6) Uani d . 1
C C4 0.1898(3) 0.3749(3) 0.7225(2) 0.0468(6) Uani d . 1
C C5 0.3079(3) 0.5078(3) 0.7853(2) 0.0471(6) Uani d . 1
C C6 0.4884(3) 0.5112(3) 0.8370(2) 0.0470(6) Uani d . 1
H H6 0.5664 0.6004 0.8804 0.056 Uiso calc R 1
C C7 0.5564(3) 0.3853(3) 0.8261(2) 0.0452(6) Uani d . 1
C C8 0.0442(5) 0.0901(4) 0.7236(4) 0.0963(11) Uani d . 1
H H8A 0.1254 0.0873 0.8125 0.144 Uiso calc R 1
H H8B -0.0376 -0.0015 0.6660 0.144 Uiso calc R 1
H H8C -0.0198 0.1663 0.7438 0.144 Uiso calc R 1
C C9 -0.0840(4) 0.3143(4) 0.5226(3) 0.0889(11) Uani d . 1
H H9A -0.0245 0.3586 0.4815 0.133 Uiso calc R 1
H H9B -0.2018 0.3333 0.4977 0.133 Uiso calc R 1
H H9C -0.0900 0.2112 0.4858 0.133 Uiso calc R 1
C C10 0.3479(4) 0.7643(3) 0.8476(3) 0.0751(9) Uani d . 1
H H10A 0.4278 0.7854 0.9456 0.113 Uiso calc R 1
H H10B 0.2790 0.8385 0.8448 0.113 Uiso calc R 1
H H10C 0.4144 0.7616 0.7915 0.113 Uiso calc R 1
C C11 0.7545(3) 0.4004(3) 0.8838(3) 0.0616(7) Uani d . 1
H H11A 0.8096 0.5015 0.9259 0.092 Uiso calc R 1
H H11B 0.7866 0.3496 0.8066 0.092 Uiso calc R 1
H H11C 0.7936 0.3599 0.9558 0.092 Uiso calc R 1
C C12 0.6728(3) -0.0566(3) 0.7476(3) 0.0504(6) Uani d . 1
C C13 0.7910(3) -0.0901(3) 0.8552(3) 0.0649(8) Uani d . 1
H H13 0.8417 -0.0205 0.9492 0.078 Uiso calc R 1
C C14 0.8357(4) -0.2241(3) 0.8266(4) 0.0736(8) Uani d . 1
H H14 0.9156 -0.2451 0.9009 0.088 Uiso calc R 1
C C15 0.7636(5) -0.3261(3) 0.6901(4) 0.0758(9) Uani d . 1
H H15 0.7945 -0.4169 0.6708 0.091 Uiso calc R 1
C C16 0.6450(4) -0.2958(3) 0.5803(3) 0.0746(9) Uani d . 1
H H16 0.5953 -0.3660 0.4867 0.090 Uiso calc R 1
C C17 0.5994(4) -0.1610(3) 0.6089(3) 0.0614(7) Uani d . 1
H H17 0.5190 -0.1404 0.5345 0.074 Uiso calc R 1

loop_
_atom_site_aniso_label
_atom_site_aniso_U_11
_atom_site_aniso_U_22
_atom_site_aniso_U_33
_atom_site_aniso_U_12
_atom_site_aniso_U_13
_atom_site_aniso_U_23
N1 0.0507(14) 0.0530(14) 0.0845(16) 0.0168(11) 0.0250(12) 0.0260(12)
O1 0.0464(10) 0.0564(11) 0.0774(13) 0.0030(8) 0.0300(9) 0.0160(9)
O2 0.0420(10) 0.0785(13) 0.0730(13) 0.0211(9) 0.0266(9) 0.0264(10)
O3 0.0661(12) 0.0558(11) 0.0766(12) 0.0272(9) 0.0343(10) 0.0311(9)
C1 0.0447(15) 0.0542(15) 0.0534(14) 0.0107(12) 0.0250(12) 0.0224(12)
C2 0.0423(13) 0.0477(14) 0.0424(13) 0.0130(11) 0.0208(11) 0.0194(10)
C3 0.0430(14) 0.0489(15) 0.0461(13) 0.0089(11) 0.0227(11) 0.0150(11)
C4 0.0398(14) 0.0578(16) 0.0471(14) 0.0158(12) 0.0220(11) 0.0202(11)
C5 0.0522(15) 0.0507(15) 0.0475(14) 0.0196(12) 0.0266(12) 0.0219(11)
C6 0.0465(14) 0.0481(14) 0.0461(13) 0.0063(11) 0.0197(11) 0.0181(11)
C7 0.0427(14) 0.0535(15) 0.0458(13) 0.0130(12) 0.0214(11) 0.0230(11)
C8 0.110(3) 0.081(2) 0.134(3) 0.0123(19) 0.084(3) 0.046(2)
C9 0.0557(18) 0.108(3) 0.075(2) 0.0228(18) 0.0085(16) 0.0230(19)
C10 0.094(2) 0.0561(18) 0.080(2) 0.0248(16) 0.0366(18) 0.0302(15)
C11 0.0456(15) 0.0611(17) 0.0775(18) 0.0098(12) 0.0219(14) 0.0304(14)
C12 0.0419(14) 0.0499(15) 0.0683(17) 0.0136(11) 0.0293(13) 0.0256(13)
C13 0.0525(16) 0.0590(17) 0.0702(18) 0.0132(13) 0.0153(14) 0.0215(14)
C14 0.0603(18) 0.071(2) 0.094(2) 0.0209(15) 0.0252(17) 0.0437(18)
C15 0.094(2) 0.0582(19) 0.104(3) 0.0350(17) 0.061(2) 0.0383(18)
C16 0.099(2) 0.0641(19) 0.0689(19) 0.0214(17) 0.0485(18) 0.0202(15)
C17 0.0710(18) 0.0653(18) 0.0662(18) 0.0230(14) 0.0393(15) 0.0334(15)

loop_
_atom_type_symbol
_atom_type_description
_atom_type_scat_dispersion_real
_atom_type_scat_dispersion_imag
_atom_type_scat_source
C C 0.0033 0.0016 'International Tables Vol C Tables 4.2.6.8 and 6.1.1.4'
H H 0.0000 0.0000 'International Tables Vol C Tables 4.2.6.8 and 6.1.1.4'
N N 0.0061 0.0033 'International Tables Vol C Tables 4.2.6.8 and 6.1.1.4'
O O 0.0106 0.0060 'International Tables Vol C Tables 4.2.6.8 and 6.1.1.4'

loop_
_geom_angle_atom_site_label_1
_geom_angle_atom_site_label_2
_geom_angle_atom_site_label_3
_geom_angle
C1 N1 C12 119.4(2)
C3 O1 C8 116.2(2)
C4 O2 C9 114.82(19)
C5 O3 C10 117.8(2)
N1 C1 C2 126.0(2)
N1 C1 H1 117.0
C2 C1 H1 117.0
C7 C2 C3 118.4(2)
C7 C2 C1 125.0(2)
C3 C2 C1 116.5(2)
C4 C3 O1 120.0(2)
C4 C3 C2 121.8(2)
O1 C3 C2 118.1(2)
C3 C4 O2 121.5(2)
C3 C4 C5 119.4(2)
O2 C4 C5 119.1(2)
O3 C5 C6 124.8(2)
O3 C5 C4 115.7(2)
C6 C5 C4 119.5(2)
C5 C6 C7 122.0(2)
C5 C6 H6 119.0
C7 C6 H6 119.0
C6 C7 C2 118.9(2)
C6 C7 C11 117.9(2)
C2 C7 C11 123.2(2)
O1 C8 H8A 109.5
O1 C8 H8B 109.5
H8A C8 H8B 109.5
O1 C8 H8C 109.5
H8A C8 H8C 109.5
H8B C8 H8C 109.5
O2 C9 H9A 109.5
O2 C9 H9B 109.5
H9A C9 H9B 109.5
O2 C9 H9C 109.5
H9A C9 H9C 109.5
H9B C9 H9C 109.5
O3 C10 H10A 109.5
O3 C10 H10B 109.5
H10A C10 H10B 109.5
O3 C10 H10C 109.5
H10A C10 H10C 109.5
H10B C10 H10C 109.5
C7 C11 H11A 109.5
C7 C11 H11B 109.5
H11A C11 H11B 109.5
C7 C11 H11C 109.5
H11A C11 H11C 109.5
H11B C11 H11C 109.5
C13 C12 C17 118.6(2)
C13 C12 N1 117.4(2)
C17 C12 N1 123.8(2)
C14 C13 C12 121.1(3)
C14 C13 H13 119.4
C12 C13 H13 119.4
C15 C14 C13 120.0(3)
C15 C14 H14 120.0
C13 C14 H14 120.0
C14 C15 C16 120.2(3)
C14 C15 H15 119.9
C16 C15 H15 119.9
C15 C16 C17 119.9(3)
C15 C16 H16 120.0
C17 C16 H16 120.0
C12 C17 C16 120.1(3)
C12 C17 H17 119.9
C16 C17 H17 119.9

loop_
_geom_bond_atom_site_label_1
_geom_bond_atom_site_label_2
_geom_bond_distance
N1 C1 1.244(3)
N1 C12 1.422(3)
O1 C3 1.376(3)
O1 C8 1.416(3)
O2 C4 1.382(3)
O2 C9 1.409(3)
O3 C5 1.363(3)
O3 C10 1.423(3)
C1 C2 1.464(3)
C1 H1 0.9300
C2 C7 1.410(3)
C2 C3 1.411(3)
C3 C4 1.375(3)
C4 C5 1.396(3)
C5 C6 1.385(3)
C6 C7 1.389(3)
C6 H6 0.9300
C7 C11 1.505(3)
C8 H8A 0.9600
C8 H8B 0.9600
C8 H8C 0.9600
C9 H9A 0.9600
C9 H9B 0.9600
C9 H9C 0.9600
C10 H10A 0.9600
C10 H10B 0.9600
C10 H10C 0.9600
C11 H11A 0.9600
C11 H11B 0.9600
C11 H11C 0.9600
C12 C13 1.373(4)
C12 C17 1.379(4)
C13 C14 1.370(4)
C13 H13 0.9300
C14 C15 1.355(4)
C14 H14 0.9300
C15 C16 1.372(4)
C15 H15 0.9300
C16 C17 1.380(4)
C16 H16 0.9300
C17 H17 0.9300

loop_
_geom_hbond_atom_site_label_D
_geom_hbond_atom_site_label_H
_geom_hbond_atom_site_label_A
_geom_hbond_site_symmetry_A
_geom_hbond_distance_DH
_geom_hbond_distance_HA
_geom_hbond_distance_DA
_geom_hbond_angle_DHA
_geom_hbond_publ_flag
C1 H1 O1 . 0.93 2.32 2.714(3) 105 yes
C8 H8C O2 . 0.96 2.47 3.062(5) 120.1 yes
C9 H9C O1 . 0.96 2.53 3.079(4) 116.2 yes
C10 H10C Cg2 1_565 0.96 2.98 3.894(4) 160 yes

loop_
_geom_torsion_atom_site_label_1
_geom_torsion_atom_site_label_2
_geom_torsion_atom_site_label_3
_geom_torsion_atom_site_label_4
_geom_torsion
C12 N1 C1 C2 -177.3(2)
N1 C1 C2 C7 8.3(4)
N1 C1 C2 C3 -173.8(2)
C8 O1 C3 C4 -70.8(3)
C8 O1 C3 C2 112.1(3)
C7 C2 C3 C4 1.3(3)
C1 C2 C3 C4 -176.7(2)
C7 C2 C3 O1 178.33(19)
C1 C2 C3 O1 0.3(3)
O1 C3 C4 O2 3.0(3)
C2 C3 C4 O2 -180.0(2)
O1 C3 C4 C5 -178.2(2)
C2 C3 C4 C5 -1.2(3)
C9 O2 C4 C3 -72.5(3)
C9 O2 C4 C5 108.7(3)
C10 O3 C5 C6 2.1(3)
C10 O3 C5 C4 -177.6(2)
C3 C4 C5 O3 179.6(2)
O2 C4 C5 O3 -1.6(3)
C3 C4 C5 C6 -0.1(3)
O2 C4 C5 C6 178.8(2)
O3 C5 C6 C7 -178.4(2)
C4 C5 C6 C7 1.2(3)
C5 C6 C7 C2 -1.1(3)
C5 C6 C7 C11 179.2(2)
C3 C2 C7 C6 -0.2(3)
C1 C2 C7 C6 177.7(2)
C3 C2 C7 C11 179.6(2)
C1 C2 C7 C11 -2.6(4)
C1 N1 C12 C13 -136.1(3)
C1 N1 C12 C17 48.6(4)
C17 C12 C13 C14 -0.1(4)
N1 C12 C13 C14 -175.7(2)
C12 C13 C14 C15 0.3(4)
C13 C14 C15 C16 -0.3(5)
C14 C15 C16 C17 0.2(4)
C13 C12 C17 C16 0.0(4)
N1 C12 C17 C16 175.2(2)
C15 C16 C17 C12 0.0(4)

loop_
_cod_related_entry_id
_cod_related_entry_database
_cod_related_entry_code
1 ChemSpider 24740191
